data_2311686
loop_
_publ_author_name
'Rychkov, Denis'
'Arkhipov, Sergey'
'Boldyreva, Elena'

_publ_section_title
;
 Structure-forming units of amino acid maleates. Case study of L-valinium
 hydrogen maleate.
;
_journal_coeditor_code XK5024
_journal_issue 'Pt 1'
_journal_name_full 'Acta crystallographica Section B, Structural science, crystal engineering and materials'
_journal_page_first 160
_journal_page_last 163
_journal_paper_doi 10.1107/S2052520615021022
_journal_volume 72
_journal_year 2016
_chemical_formula_moiety 'C5 H11 N O2'
_chemical_formula_sum 'C5 H11 N O2'
_chemical_formula_weight 117.15
_chemical_name_systematic L-valine
_space_group_crystal_system monoclinic
_space_group_IT_number 4
_space_group_name_Hall 'P 2yb'
_space_group_name_H-M_alt 'P 1 21 1'
_atom_sites_solution_hydrogens geom
_audit_creation_method
;
Olex2 1.2
(compiled 2015.09.30 svn.r3233 for OlexSys, GUI svn.r5103)
;
_cell_angle_alpha 90
_cell_angle_beta 90.803(14)
_cell_angle_gamma 90
_cell_formula_units_Z 4
_cell_length_a 9.6697(16)
_cell_length_b 5.2749(9)
_cell_length_c 12.063(2)
_cell_measurement_temperature 298
_cell_volume 615.23(18)
_computing_molecular_graphics 'Olex2 (Dolomanov et al., 2009)'
_computing_publication_material 'Olex2 (Dolomanov et al., 2009)'
_computing_structure_refinement 'ShelXL (Sheldrick, 2015)'
_computing_structure_solution 'ShelXS (Sheldrick, 2008)'
_diffrn_ambient_temperature 298
_diffrn_measured_fraction_theta_full 1.000
_diffrn_measured_fraction_theta_max 1.000
_diffrn_measurement_device_type 'Stoe IPDS II'
_diffrn_measurement_method 'rotation method'
_diffrn_radiation_type MoK\a
_diffrn_radiation_wavelength 0.71073
_diffrn_reflns_av_R_equivalents 0.0416
_diffrn_reflns_limit_h_max 12
_diffrn_reflns_limit_h_min -12
_diffrn_reflns_limit_k_max 6
_diffrn_reflns_limit_k_min -6
_diffrn_reflns_limit_l_max 14
_diffrn_reflns_limit_l_min -15
_diffrn_reflns_number 4649
_diffrn_reflns_theta_full 25.242
_diffrn_reflns_theta_max 26.369
_diffrn_reflns_theta_min 1.688
_exptl_absorpt_coefficient_mu 0.097
_exptl_absorpt_correction_type none
_exptl_crystal_colour 'clear light colourless'
_exptl_crystal_density_diffrn 1.265
_exptl_crystal_description trapezoid
_exptl_crystal_F_000 256
_exptl_crystal_size_max 0.35
_exptl_crystal_size_mid 0.25
_exptl_crystal_size_min 0.1
_refine_diff_density_max 0.132
_refine_diff_density_min -0.152
_refine_ls_extinction_method none
_refine_ls_goodness_of_fit_ref 0.783
_refine_ls_hydrogen_treatment constr
_refine_ls_matrix_type full
_refine_ls_number_parameters 151
_refine_ls_number_reflns 2516
_refine_ls_number_restraints 1
_refine_ls_restrained_S_all 0.783
_refine_ls_R_factor_all 0.0912
_refine_ls_R_factor_gt 0.0370
_refine_ls_shift/su_max 0.000
_refine_ls_shift/su_mean 0.000
_refine_ls_structure_factor_coef Fsqd
_refine_ls_weighting_details 'w=1/[\s^2^(Fo^2^)+(0.0239P)^2^] where P=(Fo^2^+2Fc^2^)/3'
_refine_ls_weighting_scheme calc
_refine_ls_wR_factor_gt 0.0610
_refine_ls_wR_factor_ref 0.0708
_reflns_number_gt 1333
_reflns_number_total 2516
_reflns_threshold_expression 'I > 2\s(I)'
_cod_data_source_file xk5024sup1.cif
_cod_data_source_block lval_all
_cod_original_cell_volume 615.22(18)
_cod_database_code 2311686
_shelx_space_group_comment
;
The symmetry employed for this shelxl refinement is uniquely defined
by the following loop, which should always be used as a source of
symmetry information in preference to the above space-group names.
They are only intended as comments.
;

loop_
_space_group_symop_operation_xyz
'x, y, z'
'-x, y+1/2, -z'

loop_
_atom_site_type_symbol
_atom_site_label
_atom_site_fract_x
_atom_site_fract_y
_atom_site_fract_z
_atom_site_U_iso_or_equiv
_atom_site_adp_type
_atom_site_calc_flag
_atom_site_occupancy
O O22 0.3711(2) 0.1644(4) 0.39977(19) 0.0383(7) Uani d 1
O O21 0.8556(2) 0.5645(4) 0.3966(2) 0.0394(7) Uani d 1
C C11 0.7648(3) 0.4087(8) 0.3639(3) 0.0360(9) Uani d 1
O O12 0.2912(2) -0.2055(5) 0.3368(2) 0.0430(7) Uani d 1
O O11 0.7737(2) 0.1723(5) 0.3689(2) 0.0487(7) Uani d 1
N N21 0.1233(3) 0.3785(5) 0.4099(2) 0.0339(7) Uani d 1
H H21A 0.1848 0.4892 0.3848 0.041 Uiso calc 1
H H21B 0.1405 0.3473 0.4813 0.041 Uiso calc 1
H H21C 0.0386 0.4426 0.4020 0.041 Uiso calc 1
N N11 0.5889(3) 0.7455(5) 0.3753(2) 0.0402(9) Uani d 1
H H11A 0.6413 0.8790 0.3596 0.048 Uiso calc 1
H H11B 0.5968 0.7096 0.4472 0.048 Uiso calc 1
H H11C 0.5010 0.7806 0.3586 0.048 Uiso calc 1
C C22 0.1331(3) 0.1384(6) 0.3458(3) 0.0315(9) Uani d 1
H H22 0.0646 0.0194 0.3747 0.038 Uiso calc 1
C C12 0.2766(3) 0.0235(7) 0.3640(3) 0.0333(9) Uani d 1
C C21 0.6349(3) 0.5227(6) 0.3088(3) 0.0314(9) Uani d 1
H H21 0.5613 0.3950 0.3075 0.038 Uiso calc 1
C C32 0.0981(3) 0.1883(7) 0.2233(3) 0.0376(9) Uani d 1
H H32 0.0233 0.3138 0.2210 0.045 Uiso calc 1
C C31 0.6640(3) 0.6064(7) 0.1899(3) 0.0380(10) Uani d 1
H H31 0.7384 0.7324 0.1933 0.046 Uiso calc 1
C C41 0.5402(4) 0.7300(9) 0.1337(3) 0.0584(13) Uani d 1
H H41A 0.4666 0.6087 0.1266 0.088 Uiso calc 1
H H41B 0.5657 0.7886 0.0615 0.088 Uiso calc 1
H H41C 0.5098 0.8710 0.1774 0.088 Uiso calc 1
C C52 0.0432(4) -0.0524(8) 0.1662(3) 0.0578(13) Uani d 1
H H52A 0.1162 -0.1750 0.1616 0.087 Uiso calc 1
H H52B 0.0103 -0.0112 0.0929 0.087 Uiso calc 1
H H52C -0.0313 -0.1215 0.2084 0.087 Uiso calc 1
C C42 0.2185(4) 0.2989(8) 0.1591(3) 0.0507(10) Uani d 1
H H42A 0.2578 0.4382 0.1999 0.076 Uiso calc 1
H H42B 0.1859 0.3574 0.0881 0.076 Uiso calc 1
H H42C 0.2876 0.1706 0.1490 0.076 Uiso calc 1
C C51 0.7145(4) 0.3850(9) 0.1203(3) 0.0688(14) Uani d 1
H H51A 0.7942 0.3101 0.1556 0.103 Uiso calc 1
H H51B 0.7388 0.4448 0.0480 0.103 Uiso calc 1
H H51C 0.6425 0.2605 0.1136 0.103 Uiso calc 1

loop_
_atom_site_aniso_label
_atom_site_aniso_U_11
_atom_site_aniso_U_22
_atom_site_aniso_U_33
_atom_site_aniso_U_12
_atom_site_aniso_U_13
_atom_site_aniso_U_23
O22 0.0233(11) 0.0426(18) 0.0491(17) -0.0010(11) -0.0009(11) -0.0048(14)
O21 0.0250(12) 0.0412(16) 0.0517(17) 0.0021(12) -0.0070(11) -0.0086(13)
C11 0.0282(19) 0.044(3) 0.036(2) 0.007(2) 0.0039(16) 0.001(2)
O12 0.0350(13) 0.0300(16) 0.0638(18) 0.0074(12) 0.0012(12) -0.0049(14)
O11 0.0461(15) 0.0304(17) 0.0695(19) 0.0073(14) -0.0040(13) 0.0052(16)
N21 0.0221(14) 0.0352(18) 0.0445(19) 0.0067(12) 0.0032(13) -0.0026(16)
N11 0.0289(15) 0.045(2) 0.0471(19) 0.0109(15) 0.0011(14) 0.0053(17)
C22 0.0244(16) 0.026(2) 0.044(2) 0.0005(15) 0.0038(15) -0.0025(18)
C12 0.0290(19) 0.036(2) 0.035(2) 0.0071(18) 0.0039(16) 0.005(2)
C21 0.0239(16) 0.031(2) 0.040(2) 0.0012(15) -0.0005(15) -0.0021(19)
C32 0.0297(17) 0.040(2) 0.043(2) 0.0068(16) -0.0048(16) -0.002(2)
C31 0.0300(18) 0.043(2) 0.041(2) 0.0006(17) -0.0017(17) 0.0066(19)
C41 0.047(2) 0.074(3) 0.054(3) 0.009(2) -0.006(2) 0.021(2)
C52 0.050(2) 0.065(3) 0.059(3) -0.003(2) -0.014(2) -0.009(2)
C42 0.055(2) 0.053(3) 0.045(2) 0.003(2) 0.007(2) 0.001(2)
C51 0.079(3) 0.080(3) 0.047(3) 0.019(3) 0.000(2) -0.004(3)

loop_
_atom_type_symbol
_atom_type_description
_atom_type_scat_dispersion_real
_atom_type_scat_dispersion_imag
_atom_type_scat_source
C C 0.0033 0.0016 'International Tables Vol C Tables 4.2.6.8 and 6.1.1.4'
H H 0.0000 0.0000 'International Tables Vol C Tables 4.2.6.8 and 6.1.1.4'
N N 0.0061 0.0033 'International Tables Vol C Tables 4.2.6.8 and 6.1.1.4'
O O 0.0106 0.0060 'International Tables Vol C Tables 4.2.6.8 and 6.1.1.4'

loop_
_geom_angle_atom_site_label_1
_geom_angle_atom_site_label_2
_geom_angle_atom_site_label_3
_geom_angle
O21 C11 C21 116.2(3)
O11 C11 O21 126.0(4)
O11 C11 C21 117.8(3)
H21A N21 H21B 109.5
H21A N21 H21C 109.5
H21B N21 H21C 109.5
C22 N21 H21A 109.5
C22 N21 H21B 109.5
C22 N21 H21C 109.5
H11A N11 H11B 109.5
H11A N11 H11C 109.5
H11B N11 H11C 109.5
C21 N11 H11A 109.5
C21 N11 H11B 109.5
C21 N11 H11C 109.5
N21 C22 H22 108.1
N21 C22 C12 109.1(3)
N21 C22 C32 109.9(3)
C12 C22 H22 108.1
C12 C22 C32 113.3(3)
C32 C22 H22 108.1
O22 C12 O12 125.2(3)
O22 C12 C22 118.2(3)
O12 C12 C22 116.6(3)
C11 C21 H21 109.1
N11 C21 C11 108.9(3)
N11 C21 H21 109.1
N11 C21 C31 109.6(3)
C31 C21 C11 111.0(2)
C31 C21 H21 109.1
C22 C32 H32 107.2
C22 C32 C52 111.1(3)
C52 C32 H32 107.2
C42 C32 C22 113.3(3)
C42 C32 H32 107.2
C42 C32 C52 110.5(3)
C21 C31 H31 107.6
C41 C31 C21 112.9(3)
C41 C31 H31 107.6
C41 C31 C51 109.9(3)
C51 C31 C21 111.1(3)
C51 C31 H31 107.6
C31 C41 H41A 109.5
C31 C41 H41B 109.5
C31 C41 H41C 109.5
H41A C41 H41B 109.5
H41A C41 H41C 109.5
H41B C41 H41C 109.5
C32 C52 H52A 109.5
C32 C52 H52B 109.5
C32 C52 H52C 109.5
H52A C52 H52B 109.5
H52A C52 H52C 109.5
H52B C52 H52C 109.5
C32 C42 H42A 109.5
C32 C42 H42B 109.5
C32 C42 H42C 109.5
H42A C42 H42B 109.5
H42A C42 H42C 109.5
H42B C42 H42C 109.5
C31 C51 H51A 109.5
C31 C51 H51B 109.5
C31 C51 H51C 109.5
H51A C51 H51B 109.5
H51A C51 H51C 109.5
H51B C51 H51C 109.5

loop_
_geom_bond_atom_site_label_1
_geom_bond_atom_site_label_2
_geom_bond_distance
O22 C12 1.250(4)
O21 C11 1.262(4)
C11 O11 1.251(4)
C11 C21 1.536(4)
O12 C12 1.260(4)
N21 H21A 0.8900
N21 H21B 0.8900
N21 H21C 0.8900
N21 C22 1.488(4)
N11 H11A 0.8900
N11 H11B 0.8900
N11 H11C 0.8900
N11 C21 1.495(4)
C22 H22 0.9800
C22 C12 1.527(4)
C22 C32 1.534(5)
C21 H21 0.9800
C21 C31 1.530(5)
C32 H32 0.9800
C32 C52 1.536(5)
C32 C42 1.523(5)
C31 H31 0.9800
C31 C41 1.515(5)
C31 C51 1.523(5)
C41 H41A 0.9600
C41 H41B 0.9600
C41 H41C 0.9600
C52 H52A 0.9600
C52 H52B 0.9600
C52 H52C 0.9600
C42 H42A 0.9600
C42 H42B 0.9600
C42 H42C 0.9600
C51 H51A 0.9600
C51 H51B 0.9600
C51 H51C 0.9600

loop_
_geom_hbond_atom_site_label_D
_geom_hbond_atom_site_label_H
_geom_hbond_atom_site_label_A
_geom_hbond_site_symmetry_A
_geom_hbond_distance_DH
_geom_hbond_distance_HA
_geom_hbond_distance_DA
_geom_hbond_angle_DHA
N21 H21A O12 1_565 0.89 2.00 2.876(4) 167.3
N21 H21B O21 2_646 0.89 2.10 2.867(4) 144.3
N21 H21C O21 1_455 0.89 1.88 2.771(3) 175.2
N11 H11A O11 1_565 0.89 2.01 2.876(4) 164.1
N11 H11B O22 2_656 0.89 1.88 2.769(4) 173.3
N11 H11C O12 1_565 0.89 2.04 2.921(3) 168.5

loop_
_geom_torsion_atom_site_label_1
_geom_torsion_atom_site_label_2
_geom_torsion_atom_site_label_3
_geom_torsion_atom_site_label_4
_geom_torsion
O21 C11 C21 N11 -43.9(4)
O21 C11 C21 C31 76.9(4)
C11 C21 C31 C41 -177.6(3)
C11 C21 C31 C51 58.3(4)
O11 C11 C21 N11 138.6(3)
O11 C11 C21 C31 -100.6(4)
N21 C22 C12 O22 -18.8(4)
N21 C22 C12 O12 164.2(3)
N21 C22 C32 C52 -154.3(3)
N21 C22 C32 C42 80.6(3)
N11 C21 C31 C41 -57.3(4)
N11 C21 C31 C51 178.6(3)
C12 C22 C32 C52 83.4(3)
C12 C22 C32 C42 -41.7(4)
C32 C22 C12 O22 103.9(4)
C32 C22 C12 O12 -73.1(4)
